data_7131031
loop_
_publ_author_name
'Deresz, Krystyna A.'
'Kami\'nski, Rados\/law'
'Kutniewska, Sylwia E.'
'Kr\'owczy\'nski, Adam'
'Schaniel, Dominik'
'Jarzembska, Katarzyna N.'

_publ_section_title
;
 An optically reversible room-temperature solid-state cobalt(iii)
 photoswitch based on nitro-to-nitrito linkage isomerism
;
_journal_issue 97
_journal_name_full 'Chemical Communications'
_journal_page_first 13439
_journal_page_last 13442
_journal_paper_doi 10.1039/D2CC05134F
_journal_volume 58
_journal_year 2022
_chemical_formula_moiety 'C7 H19 Co1 N6 O6'
_chemical_formula_sum 'C7 H19 Co N6 O6'
_chemical_formula_weight 342.21
_space_group_IT_number 29
_space_group_name_Hall 'P 2c -2ac'
_space_group_name_H-M_alt 'P c a 21'
_symmetry_cell_setting orthorhombic
_symmetry_Int_Tables_number 29
_symmetry_space_group_name_Hall 'P 2c -2ac'
_symmetry_space_group_name_H-M 'P c a 21'
_audit_update_record
;
2022-05-09 deposited with the CCDC.	2022-10-27 downloaded from the CCDC.
;
_cell_angle_alpha 90
_cell_angle_beta 90
_cell_angle_gamma 90
_cell_formula_units_Z 4
_cell_length_a 12.9023(8)
_cell_length_b 10.7957(6)
_cell_length_c 9.8304(6)
_cell_measurement_reflns_used 2239
_cell_measurement_temperature 298
_cell_measurement_theta_max 73.87
_cell_measurement_theta_min 4.06
_cell_volume 1369.27(14)
_diffrn_ambient_temperature 298
_diffrn_detector 'CCD plate'
_diffrn_measured_fraction_theta_full 0.98
_diffrn_measured_fraction_theta_max 0.98
_diffrn_measurement_device 'four-circle diffractometer'
_diffrn_measurement_device_type 'SuperNova, Single source at offset/far, Atlas'
_diffrn_measurement_method '\w scans'
_diffrn_radiation_monochromator mirror
_diffrn_radiation_probe x-ray
_diffrn_radiation_source 'X-ray tube'
_diffrn_radiation_type 'Cu K\a'
_diffrn_radiation_wavelength 1.54184
_diffrn_reflns_av_R_equivalents 0.0459
_diffrn_reflns_av_unetI/netI 0.0451
_diffrn_reflns_limit_h_max 16
_diffrn_reflns_limit_h_min -15
_diffrn_reflns_limit_k_max 13
_diffrn_reflns_limit_k_min -13
_diffrn_reflns_limit_l_max 12
_diffrn_reflns_limit_l_min -11
_diffrn_reflns_number 5974
_diffrn_reflns_theta_full 75.9
_diffrn_reflns_theta_max 76.25
_diffrn_reflns_theta_min 4.09
_exptl_absorpt_coefficient_mu 10.196
_exptl_absorpt_correction_T_max 0.565
_exptl_absorpt_correction_T_min 0.199
_exptl_absorpt_correction_type gaussian
_exptl_absorpt_process_details
;
CrysAlisPro 1.171.41.76a (Rigaku Oxford Diffraction, 2020)
Numerical absorption correction based on gaussian integration over
a multifaceted crystal model
Empirical absorption correction using spherical harmonics,
implemented in SCALE3 ABSPACK scaling algorithm.
;
_exptl_crystal_colour orange
_exptl_crystal_density_diffrn 1.66
_exptl_crystal_description plate
_exptl_crystal_F_000 712
_exptl_crystal_size_max 0.180
_exptl_crystal_size_mid 0.156
_exptl_crystal_size_min 0.056
_refine_diff_density_max 1.05
_refine_diff_density_min -0.51
_refine_ls_abs_structure_details '  931 of Friedel pairs used in the refinement'
_refine_ls_abs_structure_Flack 0.594(11)
_refine_ls_extinction_method none
_refine_ls_goodness_of_fit_gt 2.90
_refine_ls_goodness_of_fit_ref 2.76
_refine_ls_hydrogen_treatment constr
_refine_ls_number_constraints 99
_refine_ls_number_parameters 177
_refine_ls_number_reflns 2424
_refine_ls_number_restraints 1
_refine_ls_R_factor_all 0.1046
_refine_ls_R_factor_gt 0.0897
_refine_ls_shift/su_max 0.0490
_refine_ls_shift/su_mean 0.0057
_refine_ls_structure_factor_coef Fsqd
_refine_ls_weighting_details w=1/(\s^2^(I)+0.0004I^2^)
_refine_ls_weighting_scheme sigma
_refine_ls_wR_factor_gt 0.1898
_refine_ls_wR_factor_ref 0.2032
_reflns_number_gt 1951
_reflns_number_total 2879
_reflns_threshold_expression I>3\s(I)
_cod_data_source_file d2cc05134f2.cif
_cod_data_source_block Co1_RT_irr470nm_1stRUN
_cod_depositor_comments
;
The following automatic conversions were performed:

data item '_diffrn_radiation_probe' value 'X-ray' was changed to
'x-ray' in accordance with the
/home/data/users/saulius/crontab/automatic-downloads/rss-feeds/RSC/lib/dictionaries/cif_core.dic
dictionary named 'cif_core.dic' version 2.4.2 last updated on
2011-04-26.

Automatic conversion script
Id: cif_fix_values 7556 2019-12-06 15:28:31Z antanas 
;
_cod_original_formula_sum 'C7 H19 Co1 N6 O6'
_cod_database_code 7131031

loop_
_space_group_symop_id
_space_group_symop_operation_xyz
1 x,y,z
2 -x,-y,z+1/2
3 x+1/2,-y,z
4 -x+1/2,y,z+1/2

loop_
_atom_site_label
_atom_site_type_symbol
_atom_site_fract_x
_atom_site_fract_y
_atom_site_fract_z
_atom_site_adp_type
_atom_site_U_iso_or_equiv
_atom_site_site_symmetry_multiplicity
_atom_site_occupancy
_atom_site_calc_flag
_atom_site_refinement_flags
_atom_site_disorder_assembly
_atom_site_disorder_group
Co1 Co 0.42449(10) 0.28256(12) 0.5053(3) Uani 0.0452(3) 4 1 d . . .
N1 N 0.4494(8) 0.4600(8) 0.4784(15) Uani 0.080(5) 4 1 d . . .
O1 O 0.4752(11) 0.5261(10) 0.5697(13) Uani 0.117(6) 4 1 d . . .
O2 O 0.4346(11) 0.5117(11) 0.3670(13) Uani 0.129(6) 4 1 d . . .
N2 N 0.2805(7) 0.3335(8) 0.5189(13) Uani 0.066(3) 4 1 d . . .
O3 O 0.2539(8) 0.3991(10) 0.6209(12) Uani 0.097(4) 4 1 d . . .
O4 O 0.2128(8) 0.3007(14) 0.4402(12) Uani 0.135(6) 4 1 d . . .
N3a N 0.376(2) 0.119(2) 0.548(2) Uani 0.065(5) 4 0.45(3) d . . .
O5a O 0.3011(8) 0.0994(8) 0.6388(10) Uani 0.065(5) 4 0.45(3) d . . .
O6a O 0.4017(15) 0.0217(13) 0.4714(17) Uani 0.065(5) 4 0.45(3) d . . .
O6b O 0.395(2) 0.106(3) 0.500(3) Uiso 0.112(7) 4 0.55(3) d . . .
N3b N 0.344(2) 0.043(3) 0.555(3) Uiso 0.112(7) 4 0.55(3) d . . .
O5b O 0.3011(8) 0.0994(8) 0.6388(10) Uiso 0.112(7) 4 0.55(3) d . . .
N4 N 0.4405(7) 0.3076(8) 0.7038(10) Uani 0.054(3) 4 1 d . . .
C1 C 0.4942(13) 0.2137(15) 0.7928(15) Uani 0.092(7) 4 1 d . . .
C2 C 0.6057(13) 0.1978(13) 0.751(2) Uani 0.103(7) 4 1 d . . .
C3 C 0.6142(10) 0.1526(13) 0.6115(19) Uani 0.079(5) 4 1 d . . .
N5 N 0.5824(6) 0.2318(7) 0.4992(18) Uani 0.073(3) 4 1 d . . .
C4 C 0.6023(14) 0.1543(16) 0.365(2) Uani 0.114(9) 4 1 d . . .
C5 C 0.5677(17) 0.2098(16) 0.2403(17) Uani 0.111(8) 4 1 d . . .
C6 C 0.4559(14) 0.1965(14) 0.2145(15) Uani 0.092(6) 4 1 d . . .
N6 N 0.3972(9) 0.2711(10) 0.3080(10) Uani 0.077(4) 4 1 d . . .
C7 C 0.6493(8) 0.3456(11) 0.496(2) Uani 0.122(8) 4 1 d . . .
H1a H 0.459003 0.135544 0.786038 Uiso 0.1109 4 1 d . . .
H1b H 0.491024 0.240176 0.885912 Uiso 0.1109 4 1 d . . .
H2a H 0.641145 0.275622 0.759302 Uiso 0.124 4 1 d . . .
H2b H 0.639012 0.140427 0.81175 Uiso 0.124 4 1 d . . .
H3a H 0.683381 0.123172 0.595613 Uiso 0.0944 4 1 d . . .
H3b H 0.580244 0.07382 0.604 Uiso 0.0944 4 1 d . . .
H4a H 0.674708 0.134775 0.357682 Uiso 0.137 4 1 d . . .
H4b H 0.571825 0.073599 0.373984 Uiso 0.137 4 1 d . . .
H5a H 0.585886 0.296076 0.239916 Uiso 0.133 4 1 d . . .
H5b H 0.605947 0.175606 0.165413 Uiso 0.133 4 1 d . . .
H6a H 0.436365 0.111176 0.224558 Uiso 0.1107 4 1 d . . .
H6b H 0.440758 0.221703 0.122942 Uiso 0.1107 4 1 d . . .
H7a H 0.717084 0.325723 0.529613 Uiso 0.1462 4 1 d . . .
H7b H 0.654667 0.375094 0.403993 Uiso 0.1462 4 1 d . . .
H7c H 0.618844 0.408744 0.551827 Uiso 0.1462 4 1 d . . .
H8a H 0.466489 0.380648 0.718988 Uiso 0.0813 4 1 d . . .
H8b H 0.380822 0.326588 0.739141 Uiso 0.0813 4 1 d . . .
H9a H 0.331343 0.259178 0.294501 Uiso 0.1161 4 1 d . . .
H9b H 0.389594 0.345215 0.274629 Uiso 0.1161 4 1 d . . .

loop_
_atom_site_aniso_label
_atom_site_aniso_type_symbol
_atom_site_aniso_U_11
_atom_site_aniso_U_22
_atom_site_aniso_U_33
_atom_site_aniso_U_12
_atom_site_aniso_U_13
_atom_site_aniso_U_23
Co1 Co 0.0471(6) 0.0460(6) 0.0426(5) 0.0026(6) 0.0012(11) -0.0033(10)
N1 N 0.082(7) 0.049(4) 0.110(12) -0.003(4) 0.030(7) -0.009(7)
O1 O 0.178(13) 0.057(5) 0.116(10) -0.015(6) 0.038(9) -0.002(6)
O2 O 0.187(13) 0.088(8) 0.111(9) -0.006(8) 0.019(10) 0.057(8)
N2 N 0.058(5) 0.069(5) 0.069(6) -0.006(4) -0.006(6) 0.005(6)
O3 O 0.079(6) 0.125(8) 0.088(7) 0.028(6) 0.021(6) 0.009(7)
O4 O 0.059(6) 0.246(16) 0.098(8) 0.012(8) -0.020(6) -0.010(10)
N3a N 0.099(10) 0.032(6) 0.066(8) -0.018(5) -0.002(6) 0.015(5)
O5a O 0.099(10) 0.032(6) 0.066(8) -0.018(5) -0.002(6) 0.015(5)
O6a O 0.099(10) 0.032(6) 0.066(8) -0.018(5) -0.002(6) 0.015(5)
N4 N 0.054(5) 0.055(5) 0.053(5) -0.004(4) -0.022(4) 0.010(4)
C1 C 0.118(14) 0.105(12) 0.054(7) 0.021(10) 0.007(8) 0.012(8)
C2 C 0.098(12) 0.067(9) 0.145(17) -0.006(7) -0.079(12) 0.000(9)
C3 C 0.050(6) 0.067(8) 0.119(12) 0.011(6) -0.029(8) -0.014(8)
N5 N 0.043(4) 0.063(4) 0.113(7) 0.011(4) 0.005(7) -0.044(8)
C4 C 0.091(12) 0.088(12) 0.16(2) 0.029(10) 0.054(13) -0.026(13)
C5 C 0.157(19) 0.110(14) 0.065(8) 0.045(13) 0.032(11) 0.008(9)
C6 C 0.133(14) 0.083(9) 0.061(8) 0.061(9) 0.007(8) -0.020(7)
N6 N 0.088(8) 0.098(8) 0.046(5) 0.021(6) -0.009(5) 0.007(5)
C7 C 0.053(7) 0.089(8) 0.22(2) -0.014(6) -0.061(12) 0.075(13)

loop_
_atom_type_symbol
_atom_type_scat_dispersion_real
_atom_type_scat_dispersion_imag
_atom_type_scat_source
_atom_type_scat_Cromer_Mann_a1
_atom_type_scat_Cromer_Mann_b1
_atom_type_scat_Cromer_Mann_a2
_atom_type_scat_Cromer_Mann_b2
_atom_type_scat_Cromer_Mann_a3
_atom_type_scat_Cromer_Mann_b3
_atom_type_scat_Cromer_Mann_a4
_atom_type_scat_Cromer_Mann_b4
_atom_type_scat_Cromer_Mann_c
C 0.0181 0.0091 'International Tables Vol C tables 4.2.6.8 and 6.1.1.4' 2.31 20.843901 1.02 10.2075 1.5886 0.5687 0.865 51.651199 0.2156
H 0.0000 0.0000 'International Tables Vol C tables 4.2.6.8 and 6.1.1.4' 0.493002 10.5109 0.322912 26.1257 0.140191 3.14236 0.04081 57.799702 0.003038
Co -2.3653 3.6143 'International Tables Vol C tables 4.2.6.8 and 6.1.1.4' 12.2841 4.2791 7.3409 0.2784 4.0034 13.5359 2.3488 71.169197 1.0118
N 0.0311 0.0180 'International Tables Vol C tables 4.2.6.8 and 6.1.1.4' 12.2126 0.0057 3.1322 9.8933 2.0125 28.997499 1.1663 0.5826 -11.529
O 0.0492 0.0322 'International Tables Vol C tables 4.2.6.8 and 6.1.1.4' 3.0485 13.2771 2.2868 5.7011 1.5463 0.3239 0.867 32.908901 0.2508

loop_
_geom_angle_atom_site_label_1
_geom_angle_atom_site_label_2
_geom_angle_atom_site_label_3
_geom_angle_site_symmetry_1
_geom_angle_site_symmetry_2
_geom_angle_site_symmetry_3
_geom_angle
_geom_angle_publ_flag
N1 Co1 N2 . . . 83.7(4) ?
N1 Co1 N3a . . . 169.1(8) ?
N1 Co1 O6b . . . 170.4(10) ?
N1 Co1 N4 . . . 89.1(6) ?
N1 Co1 N6 . . . 87.5(7) ?
N2 Co1 N3a . . . 86.2(8) ?
N2 Co1 O6b . . . 95.3(8) ?
N2 Co1 N4 . . . 89.6(4) ?
N2 Co1 N6 . . . 85.1(4) ?
N3a Co1 O6b . . . 16.3(11) ?
N3a Co1 N4 . . . 86.8(7) ?
N3a Co1 N6 . . . 95.6(7) ?
O6b Co1 N4 . . . 100.4(9) ?
O6b Co1 N6 . . . 82.9(9) ?
N4 Co1 N6 . . . 174.0(4) ?
Co1 N1 O1 . . . 121.5(13) ?
Co1 N1 O2 . . . 122.5(11) ?
O1 N1 O2 . . . 115.9(10) ?
Co1 N2 O4 . . . 124.0(8) ?
Co1 N3a O6b . . . 84(4) ?
Co1 N3a N3b . . . 169(3) ?
O6b N3a N3b . . . 92(5) ?
O6b O6a N3b . . . 62(2) ?
Co1 O6b N3a . . . 79(4) ?
Co1 O6b O6a . . . 157(3) ?
Co1 O6b N3b . . . 136(3) ?
N3a O6b O6a . . . 123(5) ?
N3a O6b N3b . . . 58(4) ?
O6a O6b N3b . . . 67(3) ?
N3a N3b O5a . . . 78(3) ?
N3a N3b O6a . . . 80(3) ?
N3a N3b O6b . . . 30(2) ?
O5a N3b O6a . . . 159(3) ?
O5a N3b O6b . . . 108(3) ?
O6a N3b O6b . . . 51(2) ?
Co1 N4 C1 . . . 122.0(8) ?
Co1 N4 H8a . . . 109.3 ?
Co1 N4 H8b . . . 109.37 ?
C1 N4 H8a . . . 109.49 ?
C1 N4 H8b . . . 109.51 ?
H8a N4 H8b . . . 93.46 ?
N4 C1 C2 . . . 110.9(13) ?
N4 C1 H1a . . . 109.55 ?
N4 C1 H1b . . . 109.78 ?
C2 C1 H1a . . . 109.17 ?
C2 C1 H1b . . . 109.43 ?
H1a C1 H1b . . . 108 ?
C1 C2 C3 . . . 111.3(13) ?
C1 C2 H2a . . . 109.24 ?
C1 C2 H2b . . . 109.12 ?
C3 C2 H2a . . . 109.84 ?
C3 C2 H2b . . . 109.65 ?
H2a C2 H2b . . . 107.66 ?
C2 C3 N5 . . . 120.1(11) ?
C2 C3 H3a . . . 109.53 ?
C2 C3 H3b . . . 109.96 ?
N5 C3 H3a . . . 109.09 ?
N5 C3 H3b . . . 109.24 ?
H3a C3 H3b . . . 96.3 ?
C3 N5 C7 . . . 109.4(12) ?
C5 C4 H4a . . . 108.89 ?
C5 C4 H4b . . . 109.67 ?
H4a C4 H4b . . . 102 ?
C4 C5 C6 . . . 113.8(16) ?
C4 C5 H5a . . . 109.59 ?
C4 C5 H5b . . . 109.61 ?
C6 C5 H5a . . . 109.59 ?
C6 C5 H5b . . . 109.19 ?
H5a C5 H5b . . . 104.64 ?
C5 C6 N6 . . . 110.3(12) ?
C5 C6 H6a . . . 109.81 ?
C5 C6 H6b . . . 109.48 ?
N6 C6 H6a . . . 109.18 ?
N6 C6 H6b . . . 109.14 ?
H6a C6 H6b . . . 108.95 ?
Co1 N6 C6 . . . 124.8(8) ?
Co1 N6 H9a . . . 109.48 ?
Co1 N6 H9b . . . 109.36 ?
C6 N6 H9a . . . 109.48 ?
C6 N6 H9b . . . 109.5 ?
H9a N6 H9b . . . 88.13 ?
N5 C7 H7a . . . 109.2 ?
N5 C7 H7b . . . 109.14 ?
N5 C7 H7c . . . 109.47 ?
H7a C7 H7b . . . 109.46 ?
H7a C7 H7c . . . 109.77 ?
H7b C7 H7c . . . 109.79 ?

loop_
_geom_bond_atom_site_label_1
_geom_bond_atom_site_label_2
_geom_bond_site_symmetry_1
_geom_bond_site_symmetry_2
_geom_bond_distance
_geom_bond_publ_flag
Co1 N1 . . 1.960(9) ?
Co1 N2 . . 1.942(9) ?
Co1 N3a . . 1.92(2) ?
Co1 O6b . . 1.94(3) ?
Co1 N4 . . 1.983(10) ?
Co1 N6 . . 1.975(10) ?
N1 O1 . . 1.198(19) ?
N1 O2 . . 1.24(2) ?
N2 O4 . . 1.220(14) ?
N3a O6b . . 0.55(4) ?
N3a N3b . . 0.92(4) ?
O5a N3b . . 1.17(3) ?
O6a O6b . . 0.95(3) ?
O6a N3b . . 1.14(3) ?
O6b N3b . . 1.09(4) ?
N4 C1 . . 1.504(17) ?
N4 H8a . . 0.8695 ?
N4 H8b . . 0.8685 ?
C1 C2 . . 1.513(19) ?
C1 H1a . . 0.9623 ?
C1 H1b . . 0.9568 ?
C2 C3 . . 1.45(3) ?
C2 H2a . . 0.9563 ?
C2 H2b . . 0.9614 ?
C3 N5 . . 1.46(2) ?
C3 H3a . . 0.9649 ?
C3 H3b . . 0.9626 ?
N5 C7 . . 1.505(13) ?
C4 C5 . . 1.44(3) ?
C4 H4a . . 0.9635 ?
C4 H4b . . 0.9554 ?
C5 C6 . . 1.48(3) ?
C5 H5a . . 0.9575 ?
C5 H5b . . 0.9567 ?
C6 N6 . . 1.444(15) ?
C6 H6a . . 0.9558 ?
C6 H6b . . 0.9576 ?
N6 H9a . . 0.8694 ?
N6 H9b . . 0.8713 ?
C7 H7a . . 0.9602 ?
C7 H7b . . 0.96 ?
C7 H7c . . 0.9563 ?
